data_7116257
loop_
_publ_author_name
'Shi, Xincui'
'Sui, Aiguo'
'Wang, Yongxia'
'Li, Yuesheng'
'Geng, Yanhou'
'Wang, Fosong'

_publ_section_title
;
 Controlled synthesis of high molecular weight poly(3-hexylthiophene)s via
 Kumada catalyst transfer polycondensation with Ni(IPr)(acac)2 as the
 catalyst.
;
_journal_issue 11
_journal_name_full 'Chemical communications (Cambridge, England)'
_journal_page_first 2138
_journal_page_last 2140
_journal_paper_doi 10.1039/c4cc08012b
_journal_volume 51
_journal_year 2015
_chemical_formula_sum 'C37 H50 N2 Ni O4'
_chemical_formula_weight 645.50
_chemical_name_systematic
; 
 ? 
;
_space_group_IT_number 29
_symmetry_cell_setting orthorhombic
_symmetry_space_group_name_Hall 'P 2c -2ac'
_symmetry_space_group_name_H-M 'P c a 21'
_atom_sites_solution_hydrogens geom
_atom_sites_solution_primary direct
_atom_sites_solution_secondary difmap
_audit_creation_method SHELXL-97
_audit_update_record
;
2014-10-07 deposited with the CCDC.
2014-12-18 downloaded from the CCDC.
;
_cell_angle_alpha 90.00
_cell_angle_beta 90.00
_cell_angle_gamma 90.00
_cell_formula_units_Z 8
_cell_length_a 15.7155(8)
_cell_length_b 20.8328(10)
_cell_length_c 21.8429(11)
_cell_measurement_temperature 185(2)
_cell_volume 7151.3(6)
_computing_structure_refinement 'SHELXL-97 (Sheldrick, 1997)'
_computing_structure_solution 'SHELXS-97 (Sheldrick, 1990)'
_diffrn_ambient_temperature 185(2)
_diffrn_measured_fraction_theta_full 0.998
_diffrn_measured_fraction_theta_max 0.998
_diffrn_radiation_monochromator graphite
_diffrn_radiation_source 'fine-focus sealed tube'
_diffrn_radiation_type MoK\a
_diffrn_radiation_wavelength 0.71073
_diffrn_reflns_av_R_equivalents 0.0469
_diffrn_reflns_av_sigmaI/netI 0.0536
_diffrn_reflns_limit_h_max 18
_diffrn_reflns_limit_h_min -18
_diffrn_reflns_limit_k_max 24
_diffrn_reflns_limit_k_min -24
_diffrn_reflns_limit_l_max 25
_diffrn_reflns_limit_l_min -25
_diffrn_reflns_number 39967
_diffrn_reflns_theta_full 25.06
_diffrn_reflns_theta_max 25.06
_diffrn_reflns_theta_min 1.62
_exptl_absorpt_coefficient_mu 0.581
_exptl_absorpt_correction_T_max 0.8683
_exptl_absorpt_correction_T_min 0.7799
_exptl_absorpt_correction_type multi-scan
_exptl_absorpt_process_details SADABS
_exptl_crystal_colour green
_exptl_crystal_density_diffrn 1.199
_exptl_crystal_density_method 'not measured'
_exptl_crystal_description block
_exptl_crystal_F_000 2768
_exptl_crystal_size_max 0.45
_exptl_crystal_size_mid 0.37
_exptl_crystal_size_min 0.25
_refine_diff_density_max 2.800
_refine_diff_density_min -0.490
_refine_diff_density_rms 0.172
_refine_ls_abs_structure_details 'Flack H D (1983), Acta Cryst. A39, 876-881'
_refine_ls_abs_structure_Flack 0.504(16)
_refine_ls_extinction_method none
_refine_ls_goodness_of_fit_ref 1.061
_refine_ls_hydrogen_treatment constr
_refine_ls_matrix_type full
_refine_ls_number_parameters 793
_refine_ls_number_reflns 12365
_refine_ls_number_restraints 16
_refine_ls_restrained_S_all 1.066
_refine_ls_R_factor_all 0.0858
_refine_ls_R_factor_gt 0.0671
_refine_ls_shift/su_max 0.001
_refine_ls_shift/su_mean 0.000
_refine_ls_structure_factor_coef Fsqd
_refine_ls_weighting_details 'calc w=1/[\s^2^(Fo^2^)+(0.1331P)^2^+0.0000P] where P=(Fo^2^+2Fc^2^)/3'
_refine_ls_weighting_scheme calc
_refine_ls_wR_factor_gt 0.1741
_refine_ls_wR_factor_ref 0.1924
_reflns_number_gt 9620
_reflns_number_total 12365
_reflns_threshold_expression >2sigma(I)
_cod_data_source_file c4cc08012b2.cif
_cod_data_source_block bn
_cod_depositor_comments 'Adding full bibliography for 7116257.cif.'
_cod_original_sg_symbol_H-M Pca2(1)
_cod_database_code 7116257

loop_
_symmetry_equiv_pos_as_xyz
'x, y, z'
'-x, -y, z+1/2'
'x+1/2, -y, z'
'-x+1/2, y, z+1/2'

loop_
_atom_site_label
_atom_site_type_symbol
_atom_site_fract_x
_atom_site_fract_y
_atom_site_fract_z
_atom_site_U_iso_or_equiv
_atom_site_adp_type
_atom_site_occupancy
_atom_site_symmetry_multiplicity
_atom_site_calc_flag
_atom_site_refinement_flags
Ni2 Ni 0.37558(4) 0.00354(2) 0.74128(3) 0.02540(17) Uani 1 1 d .
O5 O 0.3536(3) -0.00043(14) 0.83078(19) 0.0382(10) Uani 1 1 d .
O8 O 0.3518(3) 0.00829(15) 0.65106(18) 0.0374(9) Uani 1 1 d .
O6 O 0.3410(2) -0.08901(13) 0.73493(16) 0.0307(8) Uani 1 1 d .
N4 N 0.5596(2) 0.05036(14) 0.74401(18) 0.0252(8) Uani 1 1 d .
C68 C 0.3181(3) -0.1258(2) 0.7773(2) 0.0365(12) Uani 1 1 d .
C39 C 0.6410(3) -0.0316(3) 0.7436(3) 0.0391(10) Uani 1 1 d DU
H39A H 0.6899 -0.0583 0.7432 0.047 Uiso 1 1 calc R
N3 N 0.5576(2) -0.05113(14) 0.74124(17) 0.0248(8) Uani 1 1 d .
C38 C 0.5037(3) 0.00064(15) 0.7424(3) 0.0208(8) Uani 1 1 d .
C58 C 0.5546(3) 0.1498(2) 0.6853(2) 0.0320(11) Uani 1 1 d .
C41 C 0.5356(3) -0.11930(17) 0.7416(2) 0.0264(10) Uani 1 1 d .
C46 C 0.5498(3) -0.1528(2) 0.7955(2) 0.0320(12) Uani 1 1 d .
C72 C 0.3157(4) 0.1183(2) 0.6446(3) 0.0422(13) Uani 1 1 d .
H72A H 0.3016 0.1515 0.6166 0.051 Uiso 1 1 calc R
C59 C 0.5777(4) 0.1127(2) 0.6269(3) 0.0397(13) Uani 1 1 d .
H59A H 0.5627 0.0665 0.6333 0.048 Uiso 1 1 calc R
C66 C 0.3297(3) -0.0477(2) 0.8624(2) 0.0393(12) Uani 1 1 d .
C71 C 0.3214(3) 0.1345(2) 0.7054(2) 0.0362(12) Uani 1 1 d .
C73 C 0.3289(3) 0.0570(2) 0.6205(2) 0.0398(12) Uani 1 1 d .
C47 C 0.5780(4) -0.1201(2) 0.8553(3) 0.0403(13) Uani 1 1 d .
H47A H 0.5703 -0.0728 0.8504 0.048 Uiso 1 1 calc R
C54 C 0.5186(3) 0.1509(2) 0.7948(2) 0.0357(11) Uani 1 1 d .
C45 C 0.5374(4) -0.2186(2) 0.7931(3) 0.0457(15) Uani 1 1 d .
H45A H 0.5449 -0.2433 0.8292 0.055 Uiso 1 1 calc R
C42 C 0.5098(3) -0.1483(2) 0.6869(2) 0.0347(11) Uani 1 1 d .
C43 C 0.4988(4) -0.2145(2) 0.6879(3) 0.0494(16) Uani 1 1 d .
H43A H 0.4801 -0.2359 0.6520 0.059 Uiso 1 1 calc R
C44 C 0.5144(4) -0.24938(19) 0.7397(3) 0.0498(15) Uani 1 1 d .
H44A H 0.5093 -0.2948 0.7389 0.060 Uiso 1 1 calc R
C57 C 0.5453(4) 0.2159(2) 0.6840(3) 0.0507(16) Uani 1 1 d .
H57A H 0.5526 0.2382 0.6464 0.061 Uiso 1 1 calc R
C50 C 0.4951(4) -0.1092(2) 0.6291(2) 0.0400(13) Uani 1 1 d .
H50A H 0.4752 -0.0656 0.6419 0.048 Uiso 1 1 calc R
C48 C 0.6711(4) -0.1328(3) 0.8696(3) 0.0669(19) Uani 1 1 d .
H48A H 0.6863 -0.1117 0.9082 0.100 Uiso 1 1 calc R
H48B H 0.7066 -0.1157 0.8365 0.100 Uiso 1 1 calc R
H48C H 0.6805 -0.1791 0.8734 0.100 Uiso 1 1 calc R
C69 C 0.2896(4) -0.1920(2) 0.7575(3) 0.0536(16) Uani 1 1 d .
H69A H 0.2965 -0.1963 0.7131 0.080 Uiso 1 1 calc R
H69B H 0.2296 -0.1980 0.7683 0.080 Uiso 1 1 calc R
H69C H 0.3242 -0.2245 0.7783 0.080 Uiso 1 1 calc R
C60 C 0.6740(4) 0.1167(3) 0.6136(3) 0.0569(16) Uani 1 1 d .
H60A H 0.6871 0.0925 0.5763 0.085 Uiso 1 1 calc R
H60B H 0.7057 0.0986 0.6481 0.085 Uiso 1 1 calc R
H60C H 0.6903 0.1618 0.6080 0.085 Uiso 1 1 calc R
C62 C 0.5019(4) 0.1153(3) 0.8540(3) 0.0447(14) Uani 1 1 d .
H62A H 0.4848 0.0705 0.8433 0.054 Uiso 1 1 calc R
C67 C 0.3138(4) -0.1090(2) 0.8387(2) 0.0436(13) Uani 1 1 d .
H67A H 0.2988 -0.1417 0.8670 0.052 Uiso 1 1 calc R
C70 C 0.2968(4) 0.2014(2) 0.7253(3) 0.0550(16) Uani 1 1 d .
H70A H 0.3044 0.2055 0.7697 0.083 Uiso 1 1 calc R
H70B H 0.2371 0.2094 0.7148 0.083 Uiso 1 1 calc R
H70C H 0.3329 0.2329 0.7043 0.083 Uiso 1 1 calc R
C53 C 0.5409(3) 0.11887(17) 0.7410(2) 0.0272(10) Uani 1 1 d .
C51 C 0.5762(5) -0.1006(3) 0.5934(3) 0.073(2) Uani 1 1 d .
H51A H 0.6201 -0.0825 0.6201 0.110 Uiso 1 1 calc R
H51B H 0.5660 -0.0715 0.5589 0.110 Uiso 1 1 calc R
H51C H 0.5953 -0.1423 0.5778 0.110 Uiso 1 1 calc R
C40 C 0.6400(3) 0.0255(3) 0.7461(2) 0.0375(10) Uani 1 1 d DU
H40A H 0.6899 0.0511 0.7492 0.045 Uiso 1 1 calc R
C74 C 0.3170(5) 0.0445(3) 0.5524(3) 0.0628(18) Uani 1 1 d .
H74A H 0.3296 -0.0006 0.5435 0.094 Uiso 1 1 calc R
H74B H 0.3557 0.0720 0.5290 0.094 Uiso 1 1 calc R
H74C H 0.2581 0.0540 0.5408 0.094 Uiso 1 1 calc R
C55 C 0.5110(4) 0.2179(2) 0.7899(3) 0.0554(17) Uani 1 1 d .
H55A H 0.4952 0.2419 0.8251 0.066 Uiso 1 1 calc R
C65 C 0.3189(5) -0.0355(3) 0.9289(3) 0.071(2) Uani 1 1 d .
H65A H 0.3322 0.0095 0.9378 0.106 Uiso 1 1 calc R
H65B H 0.3573 -0.0635 0.9521 0.106 Uiso 1 1 calc R
H65C H 0.2599 -0.0445 0.9407 0.106 Uiso 1 1 calc R
C52 C 0.4263(5) -0.1383(3) 0.5885(3) 0.077(2) Uani 1 1 d .
H52A H 0.4191 -0.1117 0.5518 0.116 Uiso 1 1 calc R
H52B H 0.3725 -0.1401 0.6111 0.116 Uiso 1 1 calc R
H52C H 0.4431 -0.1817 0.5763 0.116 Uiso 1 1 calc R
C49 C 0.5247(5) -0.1420(3) 0.9096(3) 0.0665(19) Uani 1 1 d .
H49A H 0.4644 -0.1338 0.9011 0.100 Uiso 1 1 calc R
H49B H 0.5419 -0.1181 0.9462 0.100 Uiso 1 1 calc R
H49C H 0.5335 -0.1880 0.9164 0.100 Uiso 1 1 calc R
C61 C 0.5313(4) 0.1360(3) 0.5716(3) 0.0600(17) Uani 1 1 d .
H61A H 0.4698 0.1338 0.5790 0.090 Uiso 1 1 calc R
H61B H 0.5459 0.1090 0.5364 0.090 Uiso 1 1 calc R
H61C H 0.5476 0.1805 0.5631 0.090 Uiso 1 1 calc R
C63 C 0.4317(4) 0.1442(3) 0.8918(3) 0.0616(17) Uani 1 1 d .
H63A H 0.3797 0.1469 0.8672 0.092 Uiso 1 1 calc R
H63B H 0.4484 0.1874 0.9051 0.092 Uiso 1 1 calc R
H63C H 0.4212 0.1172 0.9278 0.092 Uiso 1 1 calc R
C64 C 0.5834(5) 0.1116(4) 0.8925(3) 0.076(2) Uani 1 1 d .
H64A H 0.6294 0.0934 0.8677 0.115 Uiso 1 1 calc R
H64B H 0.5734 0.0843 0.9283 0.115 Uiso 1 1 calc R
H64C H 0.5994 0.1548 0.9060 0.115 Uiso 1 1 calc R
C56 C 0.5257(4) 0.2497(2) 0.7360(3) 0.0559(16) Uani 1 1 d .
H56A H 0.5222 0.2952 0.7346 0.067 Uiso 1 1 calc R
O7 O 0.3428(2) 0.09675(14) 0.74839(17) 0.0340(8) Uani 1 1 d .
Ni1 Ni 0.14724(4) 0.49811(3) 0.99597(3) 0.02403(16) Uani 1 1 d .
O1 O 0.1237(3) 0.49730(14) 1.0851(2) 0.0390(10) Uani 1 1 d .
O3 O 0.1093(2) 0.59017(15) 0.99866(18) 0.0355(8) Uani 1 1 d .
O2 O 0.1133(2) 0.40533(15) 0.99220(18) 0.0330(8) Uani 1 1 d .
O4 O 0.1268(4) 0.49787(14) 0.9056(2) 0.0420(11) Uani 1 1 d .
C9 C 0.2918(3) 0.3461(2) 0.9538(2) 0.0309(11) Uani 1 1 d .
N1 N 0.3313(2) 0.44923(15) 0.99968(17) 0.0260(9) Uani 1 1 d .
C21 C 0.2815(4) 0.6528(2) 1.0385(2) 0.0387(13) Uani 1 1 d .
C4 C 0.3124(3) 0.38126(18) 1.0054(2) 0.0259(10) Uani 1 1 d .
N2 N 0.3297(2) 0.55110(16) 0.99331(18) 0.0264(9) Uani 1 1 d .
C5 C 0.3261(3) 0.3535(2) 1.0630(2) 0.0281(10) Uani 1 1 d .
C10 C 0.2763(4) 0.3785(2) 0.8912(2) 0.0397(13) Uani 1 1 d .
H10A H 0.2623 0.4245 0.8994 0.048 Uiso 1 1 calc R
C2 C 0.4152(3) 0.4691(2) 0.9977(3) 0.0364(10) Uani 1 1 d U
H2A H 0.4640 0.4422 0.9987 0.044 Uiso 1 1 calc R
C20 C 0.2715(5) 0.7187(2) 1.0306(3) 0.0525(17) Uani 1 1 d .
H20A H 0.2504 0.7437 1.0637 0.063 Uiso 1 1 calc R
C8 C 0.2874(3) 0.2800(2) 0.9594(3) 0.0399(13) Uani 1 1 d .
H8A H 0.2746 0.2545 0.9245 0.048 Uiso 1 1 calc R
C29 C 0.1007(3) 0.4500(2) 1.1185(2) 0.0393(13) Uani 1 1 d .
C13 C 0.3470(4) 0.3922(2) 1.1196(2) 0.0384(13) Uani 1 1 d .
H13A H 0.3311 0.4379 1.1114 0.046 Uiso 1 1 calc R
C17 C 0.3269(3) 0.6475(2) 0.9308(2) 0.0344(12) Uani 1 1 d .
C25 C 0.3564(4) 0.6088(2) 0.8746(3) 0.0435(15) Uani 1 1 d .
H25A H 0.3476 0.5622 0.8838 0.052 Uiso 1 1 calc R
C34 C 0.0892(3) 0.6255(2) 0.9538(3) 0.0428(14) Uani 1 1 d .
C6 C 0.3198(3) 0.2873(2) 1.0665(2) 0.0418(13) Uani 1 1 d .
H6A H 0.3281 0.2667 1.1048 0.050 Uiso 1 1 calc R
C1 C 0.2772(2) 0.49995(17) 0.9961(2) 0.0183(8) Uani 1 1 d .
C22 C 0.2610(4) 0.6202(2) 1.0996(2) 0.0391(13) Uani 1 1 d .
H22A H 0.2422 0.5754 1.0902 0.047 Uiso 1 1 calc R
C7 C 0.3016(4) 0.2506(2) 1.0154(3) 0.0459(14) Uani 1 1 d .
H7A H 0.2988 0.2052 1.0187 0.055 Uiso 1 1 calc R
C16 C 0.3092(3) 0.61811(19) 0.9872(2) 0.0289(11) Uani 1 1 d .
C31 C 0.0917(3) 0.3688(2) 1.0364(3) 0.0380(12) Uani 1 1 d .
C30 C 0.0858(4) 0.3881(2) 1.0971(3) 0.0458(15) Uani 1 1 d .
H30A H 0.0703 0.3565 1.1264 0.055 Uiso 1 1 calc R
C18 C 0.3173(4) 0.7134(2) 0.9267(3) 0.0473(15) Uani 1 1 d .
H18A H 0.3287 0.7347 0.8891 0.057 Uiso 1 1 calc R
C36 C 0.1052(4) 0.5453(3) 0.8719(3) 0.0463(14) Uani 1 1 d .
C3 C 0.4148(3) 0.5326(2) 0.9942(3) 0.0381(10) Uani 1 1 d U
H3A H 0.4631 0.5600 0.9926 0.046 Uiso 1 1 calc R
C12 C 0.1999(4) 0.3493(3) 0.8566(3) 0.0565(16) Uani 1 1 d .
H12A H 0.1492 0.3510 0.8826 0.085 Uiso 1 1 calc R
H12B H 0.2124 0.3046 0.8461 0.085 Uiso 1 1 calc R
H12C H 0.1896 0.3739 0.8190 0.085 Uiso 1 1 calc R
C35 C 0.0897(4) 0.6074(3) 0.8928(3) 0.0521(15) Uani 1 1 d .
H35A H 0.0786 0.6397 0.8630 0.062 Uiso 1 1 calc R
C14 C 0.2967(4) 0.3699(3) 1.1759(2) 0.0539(16) Uani 1 1 d .
H14A H 0.2357 0.3706 1.1665 0.081 Uiso 1 1 calc R
H14B H 0.3082 0.3988 1.2103 0.081 Uiso 1 1 calc R
H14C H 0.3139 0.3262 1.1868 0.081 Uiso 1 1 calc R
C19 C 0.2913(5) 0.7482(2) 0.9767(3) 0.0598(19) Uani 1 1 d .
H19A H 0.2869 0.7936 0.9737 0.072 Uiso 1 1 calc R
C24 C 0.1908(5) 0.6520(3) 1.1345(3) 0.074(2) Uani 1 1 d .
H24A H 0.1402 0.6552 1.1084 0.111 Uiso 1 1 calc R
H24B H 0.2088 0.6951 1.1469 0.111 Uiso 1 1 calc R
H24C H 0.1773 0.6265 1.1709 0.111 Uiso 1 1 calc R
C32 C 0.0662(4) 0.3018(2) 1.0202(3) 0.0575(17) Uani 1 1 d .
H32A H 0.0732 0.2952 0.9761 0.086 Uiso 1 1 calc R
H32B H 0.0065 0.2949 1.0315 0.086 Uiso 1 1 calc R
H32C H 0.1022 0.2713 1.0425 0.086 Uiso 1 1 calc R
C27 C 0.3035(5) 0.6253(3) 0.8175(2) 0.0594(17) Uani 1 1 d .
H27A H 0.3233 0.5995 0.7828 0.089 Uiso 1 1 calc R
H27B H 0.3102 0.6710 0.8080 0.089 Uiso 1 1 calc R
H27C H 0.2434 0.6160 0.8255 0.089 Uiso 1 1 calc R
C33 C 0.0586(4) 0.6923(2) 0.9716(3) 0.067(2) Uani 1 1 d .
H33A H 0.0629 0.6976 1.0161 0.100 Uiso 1 1 calc R
H33B H -0.0007 0.6978 0.9589 0.100 Uiso 1 1 calc R
H33C H 0.0941 0.7247 0.9512 0.100 Uiso 1 1 calc R
C11 C 0.3579(5) 0.3775(5) 0.8526(4) 0.089(3) Uani 1 1 d .
H11A H 0.3473 0.3986 0.8132 0.134 Uiso 1 1 calc R
H11B H 0.3754 0.3330 0.8455 0.134 Uiso 1 1 calc R
H11C H 0.4032 0.4004 0.8744 0.134 Uiso 1 1 calc R
C28 C 0.0883(5) 0.4638(3) 1.1862(3) 0.074(2) Uani 1 1 d .
H28A H 0.1010 0.5090 1.1944 0.111 Uiso 1 1 calc R
H28B H 0.1267 0.4366 1.2102 0.111 Uiso 1 1 calc R
H28C H 0.0293 0.4547 1.1977 0.111 Uiso 1 1 calc R
C37 C 0.0968(5) 0.5313(3) 0.8052(3) 0.076(2) Uani 1 1 d .
H37A H 0.1096 0.4859 0.7977 0.114 Uiso 1 1 calc R
H37B H 0.1367 0.5581 0.7821 0.114 Uiso 1 1 calc R
H37C H 0.0385 0.5406 0.7919 0.114 Uiso 1 1 calc R
C26 C 0.4499(4) 0.6189(3) 0.8618(3) 0.074(2) Uani 1 1 d .
H26A H 0.4666 0.5937 0.8258 0.112 Uiso 1 1 calc R
H26B H 0.4834 0.6050 0.8973 0.112 Uiso 1 1 calc R
H26C H 0.4606 0.6645 0.8539 0.112 Uiso 1 1 calc R
C23 C 0.3458(5) 0.6152(4) 1.1382(4) 0.093(3) Uani 1 1 d .
H23A H 0.3337 0.5946 1.1776 0.140 Uiso 1 1 calc R
H23B H 0.3687 0.6584 1.1454 0.140 Uiso 1 1 calc R
H23C H 0.3877 0.5896 1.1157 0.140 Uiso 1 1 calc R
C15 C 0.4430(4) 0.3905(3) 1.1345(3) 0.0610(17) Uani 1 1 d .
H15A H 0.4754 0.4047 1.0987 0.091 Uiso 1 1 calc R
H15B H 0.4596 0.3465 1.1451 0.091 Uiso 1 1 calc R
H15C H 0.4548 0.4190 1.1691 0.091 Uiso 1 1 calc R

loop_
_atom_site_aniso_label
_atom_site_aniso_U_11
_atom_site_aniso_U_22
_atom_site_aniso_U_33
_atom_site_aniso_U_23
_atom_site_aniso_U_13
_atom_site_aniso_U_12
Ni2 0.0226(3) 0.0258(3) 0.0278(3) 0.0015(3) -0.0005(3) 0.0020(2)
O5 0.048(3) 0.038(2) 0.029(2) -0.0011(14) 0.008(2) 0.0000(15)
O8 0.047(3) 0.0351(19) 0.030(2) 0.0027(15) -0.011(2) 0.0027(16)
O6 0.0260(19) 0.0265(15) 0.040(2) 0.0006(15) -0.0015(16) 0.0011(13)
N4 0.027(2) 0.0181(15) 0.030(2) 0.0000(16) -0.0039(18) -0.0017(14)
C68 0.034(3) 0.025(2) 0.050(3) 0.011(2) -0.009(3) 0.005(2)
C39 0.0151(19) 0.073(3) 0.029(2) 0.011(2) -0.001(2) 0.006(2)
N3 0.025(2) 0.0206(16) 0.028(2) 0.0025(16) 0.0014(18) 0.0063(14)
C38 0.027(2) 0.0188(16) 0.0163(18) 0.0009(16) -0.0033(19) 0.0064(19)
C58 0.030(3) 0.027(2) 0.039(3) 0.003(2) -0.002(2) -0.002(2)
C41 0.025(2) 0.0170(18) 0.037(3) -0.002(2) 0.003(2) 0.0042(16)
C46 0.036(3) 0.027(2) 0.033(3) 0.0076(19) 0.007(2) 0.005(2)
C72 0.044(3) 0.036(3) 0.047(3) 0.017(2) -0.010(3) 0.000(2)
C59 0.045(3) 0.037(3) 0.038(3) 0.004(2) -0.002(3) -0.002(2)
C66 0.044(3) 0.043(3) 0.031(3) 0.006(2) 0.005(3) 0.008(2)
C71 0.030(3) 0.028(2) 0.050(3) 0.008(2) -0.004(2) 0.000(2)
C73 0.036(3) 0.044(3) 0.040(3) 0.010(2) -0.009(3) -0.003(2)
C47 0.042(3) 0.037(3) 0.042(3) 0.007(2) -0.003(3) 0.008(2)
C54 0.032(3) 0.033(2) 0.042(3) -0.006(2) -0.002(2) -0.002(2)
C45 0.061(4) 0.025(2) 0.051(3) 0.016(2) 0.008(3) 0.011(2)
C42 0.033(3) 0.031(2) 0.040(3) -0.003(2) 0.003(2) 0.010(2)
C43 0.070(5) 0.030(3) 0.048(3) -0.012(2) 0.004(3) 0.004(2)
C44 0.066(4) 0.020(2) 0.063(4) 0.001(3) 0.006(3) 0.003(2)
C57 0.067(5) 0.029(3) 0.056(4) 0.007(2) 0.002(3) -0.001(3)
C50 0.050(4) 0.037(3) 0.033(3) -0.006(2) 0.003(3) 0.005(2)
C48 0.062(5) 0.074(4) 0.064(4) 0.006(3) -0.014(4) 0.009(3)
C69 0.066(4) 0.025(2) 0.070(4) 0.009(2) -0.002(3) -0.001(2)
C60 0.054(4) 0.072(4) 0.045(4) 0.011(3) 0.007(3) 0.009(3)
C62 0.044(4) 0.048(3) 0.042(3) -0.010(2) -0.001(3) 0.002(3)
C67 0.047(4) 0.042(3) 0.041(3) 0.020(2) 0.004(3) 0.001(3)
C70 0.058(4) 0.038(3) 0.069(4) -0.001(3) -0.006(3) 0.013(3)
C53 0.026(3) 0.0147(17) 0.041(3) -0.001(2) -0.006(2) 0.0035(17)
C51 0.073(5) 0.095(5) 0.051(4) 0.021(4) 0.016(4) 0.026(4)
C40 0.0110(19) 0.074(3) 0.028(2) 0.006(2) -0.003(2) 0.021(2)
C74 0.090(5) 0.056(3) 0.043(3) 0.010(3) -0.023(3) -0.006(3)
C55 0.076(5) 0.031(3) 0.059(4) -0.020(2) 0.006(3) 0.000(3)
C65 0.119(6) 0.059(4) 0.036(3) 0.007(3) 0.026(4) 0.014(4)
C52 0.107(6) 0.073(4) 0.051(4) -0.013(3) -0.037(4) 0.000(4)
C49 0.073(5) 0.090(4) 0.036(3) 0.004(3) -0.001(3) 0.012(4)
C61 0.059(4) 0.083(4) 0.038(3) 0.011(3) 0.001(3) -0.002(3)
C63 0.058(4) 0.060(3) 0.067(4) -0.016(3) 0.019(4) -0.002(3)
C64 0.066(5) 0.116(6) 0.047(4) 0.011(4) -0.003(4) 0.016(4)
C56 0.079(5) 0.024(2) 0.065(4) -0.001(3) -0.001(4) 0.003(2)
O7 0.036(2) 0.0248(15) 0.041(2) 0.0031(15) -0.0008(17) 0.0059(13)
Ni1 0.0210(3) 0.0230(3) 0.0281(3) 0.0048(2) -0.0010(3) -0.0009(2)
O1 0.043(2) 0.040(2) 0.035(2) 0.0052(15) 0.007(2) 0.0049(15)
O3 0.030(2) 0.0292(17) 0.047(2) 0.0099(16) 0.0017(18) 0.0042(14)
O2 0.0236(19) 0.0307(17) 0.045(2) 0.0065(16) -0.0005(17) -0.0023(14)
O4 0.048(3) 0.041(2) 0.037(3) 0.0098(15) -0.017(2) -0.0025(15)
C9 0.029(3) 0.028(2) 0.036(3) 0.003(2) 0.000(2) 0.001(2)
N1 0.026(2) 0.0213(17) 0.031(2) 0.0077(17) -0.0003(19) -0.0038(16)
C21 0.050(4) 0.031(2) 0.036(3) -0.004(2) -0.007(3) -0.009(2)
C4 0.028(3) 0.0172(19) 0.033(3) 0.0035(18) -0.002(2) 0.0020(18)
N2 0.023(2) 0.0239(18) 0.032(2) 0.0049(18) -0.003(2) -0.0041(16)
C5 0.028(3) 0.025(2) 0.032(3) 0.0042(19) -0.001(2) 0.0021(19)
C10 0.049(4) 0.044(3) 0.027(3) 0.004(2) -0.004(3) -0.006(3)
C2 0.0157(19) 0.0231(16) 0.070(3) 0.0152(16) -0.001(3) 0.0026(16)
C20 0.095(5) 0.023(2) 0.039(3) -0.005(2) 0.001(3) -0.004(3)
C8 0.038(3) 0.031(2) 0.051(3) -0.008(2) -0.005(3) -0.004(2)
C29 0.031(3) 0.049(3) 0.038(3) 0.013(2) 0.010(2) 0.011(2)
C13 0.054(4) 0.030(2) 0.032(3) 0.007(2) -0.014(3) -0.003(2)
C17 0.042(3) 0.026(2) 0.035(3) 0.007(2) -0.003(2) -0.011(2)
C25 0.061(4) 0.030(3) 0.040(3) 0.016(2) 0.003(3) -0.003(2)
C34 0.027(3) 0.031(3) 0.070(4) 0.017(3) -0.007(3) 0.007(2)
C6 0.047(3) 0.029(2) 0.050(3) 0.013(2) -0.011(3) 0.003(2)
C1 0.019(2) 0.0199(18) 0.0162(18) 0.0021(14) -0.004(2) 0.0031(19)
C22 0.050(4) 0.033(2) 0.034(3) -0.002(2) -0.006(3) -0.006(2)
C7 0.060(4) 0.018(2) 0.060(4) 0.004(2) -0.011(3) -0.004(2)
C16 0.029(3) 0.023(2) 0.035(3) 0.007(2) -0.009(2) -0.0070(18)
C31 0.024(3) 0.037(3) 0.054(3) 0.014(2) -0.002(3) 0.000(2)
C30 0.033(3) 0.046(3) 0.059(4) 0.033(3) 0.003(3) 0.000(2)
C18 0.070(4) 0.028(3) 0.044(3) 0.013(2) 0.000(3) -0.006(3)
C36 0.040(3) 0.052(3) 0.047(3) 0.015(3) -0.015(3) -0.008(3)
C3 0.0187(19) 0.0244(17) 0.071(3) 0.0164(16) -0.002(3) -0.0042(16)
C12 0.068(4) 0.068(4) 0.034(3) -0.003(3) -0.012(3) -0.008(3)
C35 0.054(4) 0.051(3) 0.052(4) 0.024(3) -0.014(3) -0.001(3)
C14 0.068(4) 0.063(3) 0.031(3) 0.007(3) -0.004(3) 0.007(3)
C19 0.098(6) 0.016(2) 0.065(4) 0.004(2) -0.004(4) -0.002(3)
C24 0.102(6) 0.081(4) 0.040(4) -0.012(3) 0.015(4) 0.005(4)
C32 0.047(4) 0.039(3) 0.087(5) 0.010(3) 0.000(3) -0.018(3)
C27 0.083(5) 0.059(3) 0.036(3) 0.002(3) 0.001(3) -0.009(3)
C33 0.066(5) 0.039(3) 0.095(5) 0.018(3) -0.005(4) 0.021(3)
C11 0.062(5) 0.148(8) 0.058(5) 0.018(5) 0.013(4) -0.003(5)
C28 0.102(6) 0.076(4) 0.045(4) 0.018(3) 0.031(4) 0.023(4)
C37 0.097(6) 0.082(5) 0.050(4) 0.017(4) -0.038(4) -0.018(4)
C26 0.054(4) 0.097(5) 0.072(5) 0.020(4) 0.016(4) 0.008(4)
C23 0.079(6) 0.134(7) 0.066(5) 0.042(5) -0.036(5) -0.029(5)
C15 0.064(4) 0.060(4) 0.059(4) 0.004(3) -0.016(4) -0.024(3)

loop_
_atom_type_symbol
_atom_type_description
_atom_type_scat_dispersion_real
_atom_type_scat_dispersion_imag
_atom_type_scat_source
C C 0.0033 0.0016 'International Tables Vol C Tables 4.2.6.8 and 6.1.1.4'
H H 0.0000 0.0000 'International Tables Vol C Tables 4.2.6.8 and 6.1.1.4'
N N 0.0061 0.0033 'International Tables Vol C Tables 4.2.6.8 and 6.1.1.4'
O O 0.0106 0.0060 'International Tables Vol C Tables 4.2.6.8 and 6.1.1.4'
Ni Ni 0.3393 1.1124 'International Tables Vol C Tables 4.2.6.8 and 6.1.1.4'

loop_
_geom_angle_atom_site_label_1
_geom_angle_atom_site_label_2
_geom_angle_atom_site_label_3
_geom_angle
O5 Ni2 O6 88.91(14)
O5 Ni2 O8 159.28(15)
O6 Ni2 O8 85.94(14)
O5 Ni2 C38 99.2(2)
O6 Ni2 C38 104.02(13)
O8 Ni2 C38 101.5(2)
O5 Ni2 O7 85.41(14)
O6 Ni2 O7 149.51(14)
O8 Ni2 O7 88.89(15)
C38 Ni2 O7 106.45(14)
C66 O5 Ni2 128.6(3)
C73 O8 Ni2 127.5(3)
C68 O6 Ni2 127.8(3)
C38 N4 C40 108.0(4)
C38 N4 C53 127.9(4)
C40 N4 C53 124.0(4)
O6 C68 C67 125.0(4)
O6 C68 C69 115.6(5)
C67 C68 C69 119.4(5)
C40 C39 N3 106.6(5)
C40 C39 H39A 126.7
N3 C39 H39A 126.7
C38 N3 C39 110.8(4)
C38 N3 C41 128.1(4)
C39 N3 C41 121.0(4)
N4 C38 N3 101.6(4)
N4 C38 Ni2 128.6(3)
N3 C38 Ni2 129.8(3)
C57 C58 C53 117.5(5)
C57 C58 C59 120.5(5)
C53 C58 C59 121.9(4)
C46 C41 C42 123.7(4)
C46 C41 N3 117.1(4)
C42 C41 N3 118.9(4)
C45 C46 C41 116.3(5)
C45 C46 C47 120.8(4)
C41 C46 C47 122.9(4)
C71 C72 C73 125.4(5)
C71 C72 H72A 117.3
C73 C72 H72A 117.3
C61 C59 C58 113.1(5)
C61 C59 C60 108.1(5)
C58 C59 C60 111.1(5)
C61 C59 H59A 108.1
C58 C59 H59A 108.1
C60 C59 H59A 108.1
O5 C66 C67 124.3(5)
O5 C66 C65 116.0(5)
C67 C66 C65 119.7(5)
O7 C71 C72 125.4(4)
O7 C71 C70 115.2(5)
C72 C71 C70 119.3(5)
O8 C73 C72 125.2(5)
O8 C73 C74 114.3(5)
C72 C73 C74 120.4(4)
C48 C47 C49 108.5(5)
C48 C47 C46 112.1(5)
C49 C47 C46 111.7(5)
C48 C47 H47A 108.1
C49 C47 H47A 108.1
C46 C47 H47A 108.1
C53 C54 C55 115.6(5)
C53 C54 C62 122.0(4)
C55 C54 C62 122.4(5)
C44 C45 C46 122.0(5)
C44 C45 H45A 119.0
C46 C45 H45A 119.0
C43 C42 C41 116.8(4)
C43 C42 C50 121.7(5)
C41 C42 C50 121.5(4)
C44 C43 C42 121.2(5)
C44 C43 H43A 119.4
C42 C43 H43A 119.4
C43 C44 C45 120.0(4)
C43 C44 H44A 120.0
C45 C44 H44A 120.0
C56 C57 C58 121.1(5)
C56 C57 H57A 119.4
C58 C57 H57A 119.4
C51 C50 C42 111.5(5)
C51 C50 C52 110.2(5)
C42 C50 C52 112.3(5)
C51 C50 H50A 107.6
C42 C50 H50A 107.6
C52 C50 H50A 107.6
C47 C48 H48A 109.5
C47 C48 H48B 109.5
H48A C48 H48B 109.5
C47 C48 H48C 109.5
H48A C48 H48C 109.5
H48B C48 H48C 109.5
C68 C69 H69A 109.5
C68 C69 H69B 109.5
H69A C69 H69B 109.5
C68 C69 H69C 109.5
H69A C69 H69C 109.5
H69B C69 H69C 109.5
C59 C60 H60A 109.5
C59 C60 H60B 109.5
H60A C60 H60B 109.5
C59 C60 H60C 109.5
H60A C60 H60C 109.5
H60B C60 H60C 109.5
C63 C62 C54 113.6(5)
C63 C62 C64 109.4(5)
C54 C62 C64 110.4(5)
C63 C62 H62A 107.8
C54 C62 H62A 107.8
C64 C62 H62A 107.8
C68 C67 C66 125.3(4)
C68 C67 H67A 117.3
C66 C67 H67A 117.3
C71 C70 H70A 109.5
C71 C70 H70B 109.5
H70A C70 H70B 109.5
C71 C70 H70C 109.5
H70A C70 H70C 109.5
H70B C70 H70C 109.5
C58 C53 C54 123.5(4)
C58 C53 N4 117.5(4)
C54 C53 N4 118.7(4)
C50 C51 H51A 109.5
C50 C51 H51B 109.5
H51A C51 H51B 109.5
C50 C51 H51C 109.5
H51A C51 H51C 109.5
H51B C51 H51C 109.5
C39 C40 N4 112.9(5)
C39 C40 H40A 123.5
N4 C40 H40A 123.5
C73 C74 H74A 109.5
C73 C74 H74B 109.5
H74A C74 H74B 109.5
C73 C74 H74C 109.5
H74A C74 H74C 109.5
H74B C74 H74C 109.5
C56 C55 C54 122.1(5)
C56 C55 H55A 119.0
C54 C55 H55A 119.0
C66 C65 H65A 109.5
C66 C65 H65B 109.5
H65A C65 H65B 109.5
C66 C65 H65C 109.5
H65A C65 H65C 109.5
H65B C65 H65C 109.5
C50 C52 H52A 109.5
C50 C52 H52B 109.5
H52A C52 H52B 109.5
C50 C52 H52C 109.5
H52A C52 H52C 109.5
H52B C52 H52C 109.5
C47 C49 H49A 109.5
C47 C49 H49B 109.5
H49A C49 H49B 109.5
C47 C49 H49C 109.5
H49A C49 H49C 109.5
H49B C49 H49C 109.5
C59 C61 H61A 109.5
C59 C61 H61B 109.5
H61A C61 H61B 109.5
C59 C61 H61C 109.5
H61A C61 H61C 109.5
H61B C61 H61C 109.5
C62 C63 H63A 109.5
C62 C63 H63B 109.5
H63A C63 H63B 109.5
C62 C63 H63C 109.5
H63A C63 H63C 109.5
H63B C63 H63C 109.5
C62 C64 H64A 109.5
C62 C64 H64B 109.5
H64A C64 H64B 109.5
C62 C64 H64C 109.5
H64A C64 H64C 109.5
H64B C64 H64C 109.5
C57 C56 C55 120.1(4)
C57 C56 H56A 120.0
C55 C56 H56A 120.0
C71 O7 Ni2 127.4(3)
O1 Ni1 O4 160.00(15)
O1 Ni1 O2 88.99(15)
O4 Ni1 O2 85.09(15)
O1 Ni1 O3 85.64(15)
O4 Ni1 O3 89.07(15)
O2 Ni1 O3 147.31(14)
O1 Ni1 C1 100.7(2)
O4 Ni1 C1 99.3(2)
O2 Ni1 C1 106.50(14)
O3 Ni1 C1 106.18(14)
C29 O1 Ni1 128.3(3)
C34 O3 Ni1 127.3(4)
C31 O2 Ni1 127.9(4)
C36 O4 Ni1 127.5(4)
C4 C9 C8 117.8(4)
C4 C9 C10 121.9(4)
C8 C9 C10 120.3(5)
C1 N1 C2 111.3(3)
C1 N1 C4 129.5(4)
C2 N1 C4 119.3(4)
C20 C21 C16 116.4(5)
C20 C21 C22 121.3(5)
C16 C21 C22 122.3(4)
C9 C4 C5 123.4(4)
C9 C4 N1 119.6(4)
C5 C4 N1 116.6(4)
C1 N2 C3 111.6(3)
C1 N2 C16 129.3(4)
C3 N2 C16 119.0(4)
C6 C5 C4 116.7(4)
C6 C5 C13 120.0(4)
C4 C5 C13 123.3(4)
C11 C10 C12 112.0(5)
C11 C10 C9 110.4(5)
C12 C10 C9 112.7(4)
C11 C10 H10A 107.1
C12 C10 H10A 107.1
C9 C10 H10A 107.1
C3 C2 N1 107.2(4)
C3 C2 H2A 126.4
N1 C2 H2A 126.4
C19 C20 C21 121.7(5)
C19 C20 H20A 119.2
C21 C20 H20A 119.2
C7 C8 C9 120.6(5)
C7 C8 H8A 119.7
C9 C8 H8A 119.7
O1 C29 C30 124.8(5)
O1 C29 C28 116.5(5)
C30 C29 C28 118.7(5)
C5 C13 C14 112.5(4)
C5 C13 C15 111.8(5)
C14 C13 C15 109.2(5)
C5 C13 H13A 107.7
C14 C13 H13A 107.7
C15 C13 H13A 107.7
C18 C17 C16 117.9(5)
C18 C17 C25 120.1(4)
C16 C17 C25 122.0(4)
C26 C25 C27 110.1(5)
C26 C25 C17 111.5(5)
C27 C25 C17 111.5(5)
C26 C25 H25A 107.9
C27 C25 H25A 107.9
C17 C25 H25A 107.9
O3 C34 C35 125.9(5)
O3 C34 C33 114.4(5)
C35 C34 C33 119.7(5)
C7 C6 C5 121.4(5)
C7 C6 H6A 119.3
C5 C6 H6A 119.3
N2 C1 N1 103.5(3)
N2 C1 Ni1 128.8(3)
N1 C1 Ni1 127.7(3)
C24 C22 C21 113.8(5)
C24 C22 C23 112.3(6)
C21 C22 C23 108.5(5)
C24 C22 H22A 107.3
C21 C22 H22A 107.3
C23 C22 H22A 107.3
C6 C7 C8 120.1(4)
C6 C7 H7A 119.9
C8 C7 H7A 119.9
C21 C16 C17 122.5(4)
C21 C16 N2 119.6(4)
C17 C16 N2 117.4(4)
O2 C31 C30 124.6(5)
O2 C31 C32 116.8(5)
C30 C31 C32 118.5(5)
C29 C30 C31 125.3(5)
C29 C30 H30A 117.4
C31 C30 H30A 117.4
C19 C18 C17 120.3(5)
C19 C18 H18A 119.9
C17 C18 H18A 119.9
O4 C36 C35 125.2(6)
O4 C36 C37 115.8(5)
C35 C36 C37 119.0(5)
C2 C3 N2 106.3(4)
C2 C3 H3A 126.8
N2 C3 H3A 126.8
C10 C12 H12A 109.5
C10 C12 H12B 109.5
H12A C12 H12B 109.5
C10 C12 H12C 109.5
H12A C12 H12C 109.5
H12B C12 H12C 109.5
C34 C35 C36 124.5(5)
C34 C35 H35A 117.7
C36 C35 H35A 117.7
C13 C14 H14A 109.5
C13 C14 H14B 109.5
H14A C14 H14B 109.5
C13 C14 H14C 109.5
H14A C14 H14C 109.5
H14B C14 H14C 109.5
C20 C19 C18 121.1(4)
C20 C19 H19A 119.5
C18 C19 H19A 119.5
C22 C24 H24A 109.5
C22 C24 H24B 109.5
H24A C24 H24B 109.5
C22 C24 H24C 109.5
H24A C24 H24C 109.5
H24B C24 H24C 109.5
C31 C32 H32A 109.5
C31 C32 H32B 109.5
H32A C32 H32B 109.5
C31 C32 H32C 109.5
H32A C32 H32C 109.5
H32B C32 H32C 109.5
C25 C27 H27A 109.5
C25 C27 H27B 109.5
H27A C27 H27B 109.5
C25 C27 H27C 109.5
H27A C27 H27C 109.5
H27B C27 H27C 109.5
C34 C33 H33A 109.5
C34 C33 H33B 109.5
H33A C33 H33B 109.5
C34 C33 H33C 109.5
H33A C33 H33C 109.5
H33B C33 H33C 109.5
C10 C11 H11A 109.5
C10 C11 H11B 109.5
H11A C11 H11B 109.5
C10 C11 H11C 109.5
H11A C11 H11C 109.5
H11B C11 H11C 109.5
C29 C28 H28A 109.5
C29 C28 H28B 109.5
H28A C28 H28B 109.5
C29 C28 H28C 109.5
H28A C28 H28C 109.5
H28B C28 H28C 109.5
C36 C37 H37A 109.5
C36 C37 H37B 109.5
H37A C37 H37B 109.5
C36 C37 H37C 109.5
H37A C37 H37C 109.5
H37B C37 H37C 109.5
C25 C26 H26A 109.5
C25 C26 H26B 109.5
H26A C26 H26B 109.5
C25 C26 H26C 109.5
H26A C26 H26C 109.5
H26B C26 H26C 109.5
C22 C23 H23A 109.5
C22 C23 H23B 109.5
H23A C23 H23B 109.5
C22 C23 H23C 109.5
H23A C23 H23C 109.5
H23B C23 H23C 109.5
C13 C15 H15A 109.5
C13 C15 H15B 109.5
H15A C15 H15B 109.5
C13 C15 H15C 109.5
H15A C15 H15C 109.5
H15B C15 H15C 109.5

loop_
_geom_bond_atom_site_label_1
_geom_bond_atom_site_label_2
_geom_bond_distance
Ni2 O5 1.987(4)
Ni2 O6 2.008(3)
Ni2 O8 2.008(4)
Ni2 C38 2.015(5)
Ni2 O7 2.015(3)
O5 C66 1.259(6)
O8 C73 1.267(6)
O6 C68 1.254(6)
N4 C38 1.359(5)
N4 C40 1.366(6)
N4 C53 1.459(5)
C68 C67 1.389(7)
C68 C69 1.513(6)
C39 C40 1.190(8)
C39 N3 1.373(6)
C39 H39A 0.9500
N3 C38 1.372(5)
N3 C41 1.462(5)
C58 C57 1.385(6)
C58 C53 1.392(7)
C58 C59 1.537(7)
C41 C46 1.387(7)
C41 C42 1.398(7)
C46 C45 1.385(6)
C46 C47 1.538(7)
C72 C71 1.374(8)
C72 C73 1.395(7)
C72 H72A 0.9500
C59 C61 1.492(8)
C59 C60 1.542(9)
C59 H59A 1.0000
C66 C67 1.401(7)
C66 C65 1.484(7)
C71 O7 1.270(6)
C71 C70 1.511(6)
C73 C74 1.523(8)
C47 C48 1.519(8)
C47 C49 1.521(8)
C47 H47A 1.0000
C54 C53 1.397(7)
C54 C55 1.405(7)
C54 C62 1.513(7)
C45 C44 1.379(8)
C45 H45A 0.9500
C42 C43 1.392(6)
C42 C50 1.520(7)
C43 C44 1.365(8)
C43 H43A 0.9500
C44 H44A 0.9500
C57 C56 1.371(8)
C57 H57A 0.9500
C50 C51 1.505(8)
C50 C52 1.524(8)
C50 H50A 1.0000
C48 H48A 0.9800
C48 H48B 0.9800
C48 H48C 0.9800
C69 H69A 0.9800
C69 H69B 0.9800
C69 H69C 0.9800
C60 H60A 0.9800
C60 H60B 0.9800
C60 H60C 0.9800
C62 C63 1.504(8)
C62 C64 1.534(9)
C62 H62A 1.0000
C67 H67A 0.9500
C70 H70A 0.9800
C70 H70B 0.9800
C70 H70C 0.9800
C51 H51A 0.9800
C51 H51B 0.9800
C51 H51C 0.9800
C40 H40A 0.9500
C74 H74A 0.9800
C74 H74B 0.9800
C74 H74C 0.9800
C55 C56 1.372(8)
C55 H55A 0.9500
C65 H65A 0.9800
C65 H65B 0.9800
C65 H65C 0.9800
C52 H52A 0.9800
C52 H52B 0.9800
C52 H52C 0.9800
C49 H49A 0.9800
C49 H49B 0.9800
C49 H49C 0.9800
C61 H61A 0.9800
C61 H61B 0.9800
C61 H61C 0.9800
C63 H63A 0.9800
C63 H63B 0.9800
C63 H63C 0.9800
C64 H64A 0.9800
C64 H64B 0.9800
C64 H64C 0.9800
C56 H56A 0.9500
Ni1 O1 1.981(5)
Ni1 O4 2.000(5)
Ni1 O2 2.007(3)
Ni1 O3 2.009(3)
Ni1 C1 2.042(4)
O1 C29 1.279(6)
O3 C34 1.266(6)
O2 C31 1.274(6)
O4 C36 1.277(6)
C9 C4 1.382(6)
C9 C8 1.385(6)
C9 C10 1.544(7)
N1 C1 1.358(5)
N1 C2 1.383(6)
N1 C4 1.452(5)
C21 C20 1.393(7)
C21 C16 1.402(7)
C21 C22 1.531(7)
C4 C5 1.401(6)
N2 C1 1.350(5)
N2 C3 1.392(6)
N2 C16 1.439(5)
C5 C6 1.385(6)
C5 C13 1.513(7)
C10 C11 1.536(9)
C10 C12 1.543(7)
C10 H10A 1.0000
C2 C3 1.326(6)
C2 H2A 0.9500
C20 C19 1.365(8)
C20 H20A 0.9500
C8 C7 1.385(7)
C8 H8A 0.9500
C29 C30 1.390(8)
C29 C28 1.519(8)
C13 C14 1.533(8)
C13 C15 1.543(9)
C13 H13A 1.0000
C17 C18 1.384(6)
C17 C16 1.403(7)
C17 C25 1.540(7)
C25 C26 1.512(9)
C25 C27 1.537(8)
C25 H25A 1.0000
C34 C35 1.385(8)
C34 C33 1.524(7)
C6 C7 1.383(7)
C6 H6A 0.9500
C22 C24 1.496(9)
C22 C23 1.581(9)
C22 H22A 1.0000
C7 H7A 0.9500
C31 C30 1.390(8)
C31 C32 1.495(7)
C30 H30A 0.9500
C18 C19 1.374(8)
C18 H18A 0.9500
C36 C35 1.394(8)
C36 C37 1.493(8)
C3 H3A 0.9500
C12 H12A 0.9800
C12 H12B 0.9800
C12 H12C 0.9800
C35 H35A 0.9500
C14 H14A 0.9800
C14 H14B 0.9800
C14 H14C 0.9800
C19 H19A 0.9500
C24 H24A 0.9800
C24 H24B 0.9800
C24 H24C 0.9800
C32 H32A 0.9800
C32 H32B 0.9800
C32 H32C 0.9800
C27 H27A 0.9800
C27 H27B 0.9800
C27 H27C 0.9800
C33 H33A 0.9800
C33 H33B 0.9800
C33 H33C 0.9800
C11 H11A 0.9800
C11 H11B 0.9800
C11 H11C 0.9800
C28 H28A 0.9800
C28 H28B 0.9800
C28 H28C 0.9800
C37 H37A 0.9800
C37 H37B 0.9800
C37 H37C 0.9800
C26 H26A 0.9800
C26 H26B 0.9800
C26 H26C 0.9800
C23 H23A 0.9800
C23 H23B 0.9800
C23 H23C 0.9800
C15 H15A 0.9800
C15 H15B 0.9800
C15 H15C 0.9800
